data_4107027
loop_
_publ_author_name
'Soji Shimizu'
'Akito Miura'
'Samson Khene'
'Tebello Nyokong'
'Nagao Kobayashi'

_publ_section_title
;
 Chiral 1,2-Subnaphthalocyanines
;
_journal_name_full 'Journal of the American Chemical Society'
_journal_page_first 17322
_journal_page_last 17328
_journal_paper_doi 10.1021/ja2052667
_journal_volume 133
_journal_year 2011
_chemical_formula_moiety 'C48 H27 B Br Cl N6 O'
_chemical_formula_sum 'C48 H27 B Br Cl N6 O'
_chemical_formula_weight 829.93
_chemical_name_systematic
;
 ?
;
_space_group_IT_number 19
_symmetry_cell_setting orthorhombic
_symmetry_Int_Tables_number 19
_symmetry_space_group_name_Hall 'P 2ac 2ab'
_symmetry_space_group_name_H-M 'P 21 21 21'
_atom_sites_solution_hydrogens geom
_atom_sites_solution_primary direct
_atom_sites_solution_secondary difmap
_audit_creation_method SHELXL-97
_cell_angle_alpha 90.00
_cell_angle_beta 90.00
_cell_angle_gamma 90.00
_cell_formula_units_Z 8
_cell_length_a 10.977(3)
_cell_length_b 17.802(4)
_cell_length_c 38.101(9)
_cell_measurement_reflns_used 2555
_cell_measurement_temperature 100(2)
_cell_measurement_theta_max 17.02
_cell_measurement_theta_min 2.24
_cell_volume 7445(3)
_computing_cell_refinement 'Bruker SMART'
_computing_data_collection 'Bruker SMART'
_computing_data_reduction 'Bruker SAINT'
_computing_molecular_graphics 'Yadokari-XG 2009 (Wakita, Nemoto et al., 2009)'
_computing_publication_material 'Yadokari-XG 2009 (Wakita, Nemoto et al., 2009)'
_computing_structure_refinement SHELXL-97
_computing_structure_solution SHELXS-97
_diffrn_ambient_temperature 100(2)
_diffrn_detector_area_resol_mean 8.333
_diffrn_measured_fraction_theta_full 0.997
_diffrn_measured_fraction_theta_max 0.997
_diffrn_measurement_device_type 'Bruker APEX-II CCD'
_diffrn_measurement_method 'phi and omega scans'
_diffrn_radiation_monochromator 'Bruker Helios multilayered confocal mirror'
_diffrn_radiation_source 'Bruker TXS fine-focus rotating anode'
_diffrn_radiation_type MoK\a
_diffrn_radiation_wavelength 0.71073
_diffrn_reflns_av_R_equivalents 0.1493
_diffrn_reflns_av_sigmaI/netI 0.2254
_diffrn_reflns_limit_h_max 13
_diffrn_reflns_limit_h_min -13
_diffrn_reflns_limit_k_max 13
_diffrn_reflns_limit_k_min -21
_diffrn_reflns_limit_l_max 46
_diffrn_reflns_limit_l_min -44
_diffrn_reflns_number 36846
_diffrn_reflns_theta_full 25.52
_diffrn_reflns_theta_max 25.52
_diffrn_reflns_theta_min 1.26
_exptl_absorpt_coefficient_mu 1.225
_exptl_absorpt_correction_T_max 0.9413
_exptl_absorpt_correction_T_min 0.3816
_exptl_absorpt_correction_type empirical
_exptl_crystal_colour red
_exptl_crystal_density_diffrn 1.481
_exptl_crystal_description prism
_exptl_crystal_F_000 3376
_exptl_crystal_size_max 0.40
_exptl_crystal_size_mid 0.08
_exptl_crystal_size_min 0.05
_refine_diff_density_max 0.900
_refine_diff_density_min -0.757
_refine_diff_density_rms 0.097
_refine_ls_abs_structure_details 'Flack H D (1983), Acta Cryst. A39, 876-881'
_refine_ls_abs_structure_Flack 0.015(17)
_refine_ls_extinction_method none
_refine_ls_goodness_of_fit_ref 0.988
_refine_ls_hydrogen_treatment constr
_refine_ls_matrix_type full
_refine_ls_number_parameters 1055
_refine_ls_number_reflns 13804
_refine_ls_number_restraints 276
_refine_ls_restrained_S_all 0.991
_refine_ls_R_factor_all 0.2162
_refine_ls_R_factor_gt 0.0845
_refine_ls_shift/su_max 0.000
_refine_ls_shift/su_mean 0.000
_refine_ls_structure_factor_coef Fsqd
_refine_ls_weighting_details 'calc w=1/[\s^2^(Fo^2^)+(0.1331P)^2^+0.0000P] where P=(Fo^2^+2Fc^2^)/3'
_refine_ls_weighting_scheme calc
_refine_ls_wR_factor_gt 0.2067
_refine_ls_wR_factor_ref 0.2761
_reflns_number_gt 5939
_reflns_number_total 13804
_reflns_threshold_expression >2sigma(I)
_cod_data_source_file ja2052667_si_003.cif
_cod_data_source_block test1
_cod_database_code 4107027

loop_
_symmetry_equiv_pos_as_xyz
'x, y, z'
'-x+1/2, -y, z+1/2'
'x+1/2, -y+1/2, -z'
'-x, y+1/2, -z+1/2'

loop_
_atom_site_label
_atom_site_type_symbol
_atom_site_fract_x
_atom_site_fract_y
_atom_site_fract_z
_atom_site_U_iso_or_equiv
_atom_site_adp_type
_atom_site_occupancy
_atom_site_symmetry_multiplicity
_atom_site_calc_flag
_atom_site_refinement_flags
_atom_site_disorder_assembly
_atom_site_disorder_group
N1 N 0.2997(8) 0.6907(6) 0.7035(2) 0.043(2) Uani 1 1 d . . .
C1 C 0.4021(12) 0.6810(8) 0.7223(3) 0.055(3) Uani 1 1 d . . .
C2 C 0.4398(11) 0.6035(7) 0.7153(3) 0.051(3) Uani 1 1 d . . .
C3 C 0.5429(12) 0.5607(8) 0.7280(3) 0.059(4) Uani 1 1 d . . .
H1 H 0.5947 0.5808 0.7457 0.071 Uiso 1 1 calc R . .
C4 C 0.5651(11) 0.4894(9) 0.7139(3) 0.061(4) Uani 1 1 d . . .
H2 H 0.6322 0.4606 0.7221 0.073 Uiso 1 1 calc R . .
C5 C 0.4846(12) 0.4589(8) 0.6864(3) 0.058(4) Uani 1 1 d . . .
C6 C 0.5096(14) 0.3895(8) 0.6734(4) 0.064(4) Uani 1 1 d . . .
H3 H 0.5771 0.3615 0.6819 0.076 Uiso 1 1 calc R . .
C7 C 0.4356(17) 0.3607(9) 0.6479(4) 0.086(5) Uani 1 1 d . . .
H4 H 0.4513 0.3119 0.6390 0.103 Uiso 1 1 calc R . .
C8 C 0.3337(14) 0.4033(8) 0.6343(3) 0.069(4) Uani 1 1 d . . .
H5 H 0.2846 0.3839 0.6159 0.083 Uiso 1 1 calc R . .
C9 C 0.3112(11) 0.4679(7) 0.6479(3) 0.052(3) Uani 1 1 d . . .
H6 H 0.2428 0.4952 0.6395 0.062 Uiso 1 1 calc R . .
C10 C 0.3836(11) 0.5006(8) 0.6748(3) 0.058(4) Uani 1 1 d . . .
C11 C 0.3622(11) 0.5734(8) 0.6888(3) 0.050(3) Uani 1 1 d . . .
C12 C 0.2761(11) 0.6328(7) 0.6808(3) 0.049(3) Uani 1 1 d . . .
N2 N 0.2107(8) 0.6392(5) 0.6516(2) 0.039(2) Uani 1 1 d . . .
N3 N 0.2074(8) 0.7713(5) 0.6634(2) 0.037(2) Uani 1 1 d U . .
C13 C 0.1800(8) 0.7107(6) 0.6427(2) 0.035(2) Uani 1 1 d U . .
C14 C 0.1484(9) 0.7424(6) 0.6091(2) 0.036(2) Uani 1 1 d U . .
C15 C 0.1062(9) 0.7088(6) 0.5777(2) 0.033(2) Uani 1 1 d . . .
H7 H 0.0918 0.6562 0.5766 0.040 Uiso 1 1 calc R . .
C16 C 0.0868(9) 0.7528(6) 0.5491(3) 0.034(3) Uani 1 1 d . . .
H8 H 0.0560 0.7306 0.5282 0.041 Uiso 1 1 calc R . .
C17 C 0.1113(9) 0.8313(6) 0.5496(3) 0.035(3) Uani 1 1 d . . .
C18 C 0.0992(9) 0.8762(7) 0.5182(3) 0.041(3) Uani 1 1 d . . .
H9 H 0.0743 0.8529 0.4969 0.049 Uiso 1 1 calc R . .
C19 C 0.1227(10) 0.9503(7) 0.5185(3) 0.046(3) Uani 1 1 d . . .
H10 H 0.1125 0.9796 0.4979 0.056 Uiso 1 1 calc R . .
C20 C 0.1631(11) 0.9840(7) 0.5503(3) 0.055(3) Uani 1 1 d . . .
H11 H 0.1791 1.0365 0.5504 0.066 Uiso 1 1 calc R . .
C21 C 0.1796(9) 0.9452(6) 0.5801(3) 0.041(3) Uani 1 1 d . . .
H12 H 0.2081 0.9696 0.6007 0.049 Uiso 1 1 calc R . .
C22 C 0.1533(9) 0.8661(6) 0.5804(2) 0.035(3) Uani 1 1 d . . .
C23 C 0.1697(9) 0.8218(6) 0.6106(2) 0.033(2) Uani 1 1 d U . .
C24 C 0.2182(9) 0.8377(6) 0.6453(3) 0.033(2) Uani 1 1 d U . .
N4 N 0.2818(8) 0.8953(5) 0.6574(2) 0.040(2) Uani 1 1 d . . .
N5 N 0.3376(8) 0.8203(5) 0.7064(2) 0.044(2) Uani 1 1 d . . .
C25 C 0.3489(10) 0.8845(6) 0.6862(3) 0.040(3) Uani 1 1 d . . .
C26 C 0.4595(10) 0.9207(6) 0.6992(3) 0.039(3) Uani 1 1 d . . .
C27 C 0.5114(12) 0.9873(7) 0.6884(3) 0.054(3) Uani 1 1 d . . .
H13 H 0.4726 1.0189 0.6718 0.065 Uiso 1 1 calc R . .
C28 C 0.6235(11) 1.0061(7) 0.7032(3) 0.053(3) Uani 1 1 d . . .
H14 H 0.6600 1.0526 0.6969 0.063 Uiso 1 1 calc R . .
C29 C 0.6832(11) 0.9603(7) 0.7264(3) 0.047(3) Uani 1 1 d . . .
C30 C 0.8002(12) 0.9791(8) 0.7416(3) 0.058(3) Uani 1 1 d . . .
H15 H 0.8377 1.0252 0.7354 0.070 Uiso 1 1 calc R . .
C31 C 0.8565(12) 0.9341(9) 0.7640(4) 0.067(4) Uani 1 1 d . . .
H16 H 0.9318 0.9495 0.7739 0.080 Uiso 1 1 calc R . .
C32 C 0.8074(11) 0.8642(9) 0.7733(4) 0.066(4) Uani 1 1 d . . .
H17 H 0.8507 0.8320 0.7887 0.079 Uiso 1 1 calc R . .
C33 C 0.6987(12) 0.8429(7) 0.7603(3) 0.057(3) Uani 1 1 d . . .
H18 H 0.6651 0.7958 0.7669 0.068 Uiso 1 1 calc R . .
C34 C 0.6337(11) 0.8898(7) 0.7367(3) 0.048(3) Uani 1 1 d . . .
C35 C 0.5171(10) 0.8722(7) 0.7227(3) 0.042(3) Uani 1 1 d . . .
C36 C 0.4421(11) 0.8059(8) 0.7250(3) 0.053(3) Uani 1 1 d . . .
N6 N 0.4717(9) 0.7372(7) 0.7354(2) 0.055(3) Uani 1 1 d . . .
B1 B 0.2384(12) 0.7644(9) 0.7011(3) 0.045(4) Uani 1 1 d . . .
O1 O 0.1309(7) 0.7756(5) 0.72274(18) 0.054(2) Uani 1 1 d . . .
C37 C 0.1368(10) 0.7627(7) 0.7577(3) 0.044(3) Uani 1 1 d . A .
C38 C 0.1510(13) 0.8210(7) 0.7804(4) 0.072(4) Uani 1 1 d . . .
H19 H 0.1623 0.8707 0.7720 0.086 Uiso 1 1 calc R . .
C39 C 0.1484(17) 0.8055(8) 0.8177(4) 0.091(5) Uani 1 1 d . A .
H20 H 0.1559 0.8454 0.8341 0.109 Uiso 1 1 calc R . .
C40 C 0.1350(14) 0.7333(8) 0.8292(3) 0.066(4) Uani 1 1 d . . .
C41 C 0.1170(16) 0.6791(9) 0.8065(3) 0.086(5) Uani 1 1 d . A .
H21 H 0.1047 0.6293 0.8148 0.103 Uiso 1 1 calc R . .
C42 C 0.1155(14) 0.6931(8) 0.7698(3) 0.074(4) Uani 1 1 d . . .
H22 H 0.0995 0.6532 0.7539 0.089 Uiso 1 1 calc R A .
Br1A Br 0.1352(3) 0.7129(5) 0.87799(5) 0.0895(17) Uani 0.86(2) 1 d P A 1
N7 N -0.2807(8) 1.0614(5) 1.0340(2) 0.036(2) Uani 1 1 d . . .
C43 C -0.3196(9) 1.0077(6) 1.0572(3) 0.037(3) Uani 1 1 d . . .
C44 C -0.3385(10) 1.0442(6) 1.0888(3) 0.044(3) Uani 1 1 d . . .
C45 C -0.3736(10) 1.0174(7) 1.1229(3) 0.049(3) Uani 1 1 d . . .
H23 H -0.3829 0.9651 1.1271 0.059 Uiso 1 1 calc R . .
C46 C -0.3928(10) 1.0667(7) 1.1487(3) 0.050(3) Uani 1 1 d . . .
H24 H -0.4164 1.0480 1.1710 0.060 Uiso 1 1 calc R . .
C47 C -0.3799(10) 1.1450(8) 1.1446(3) 0.049(3) Uani 1 1 d . . .
C48 C -0.4001(11) 1.1951(9) 1.1724(4) 0.065(4) Uani 1 1 d . . .
H25 H -0.4213 1.1766 1.1950 0.078 Uiso 1 1 calc R . .
C49 C -0.3890(11) 1.2718(10) 1.1668(3) 0.067(4) Uani 1 1 d . . .
H26 H -0.4040 1.3052 1.1858 0.081 Uiso 1 1 calc R . .
C50 C -0.3567(10) 1.3011(8) 1.1345(3) 0.053(3) Uani 1 1 d . . .
H27 H -0.3501 1.3539 1.1314 0.064 Uiso 1 1 calc R . .
C51 C -0.3342(10) 1.2539(7) 1.1069(3) 0.047(3) Uani 1 1 d . . .
H28 H -0.3116 1.2741 1.0848 0.057 Uiso 1 1 calc R . .
C52 C -0.3444(9) 1.1754(7) 1.1110(3) 0.040(3) Uani 1 1 d . . .
C53 C -0.3213(8) 1.1228(6) 1.0838(3) 0.033(3) Uani 1 1 d . . .
C54 C -0.2908(9) 1.1320(6) 1.0478(3) 0.033(2) Uani 1 1 d . . .
N8 N -0.3004(8) 1.1942(5) 1.0267(2) 0.039(2) Uani 1 1 d . . .
N9 N -0.3032(7) 1.1112(4) 0.9767(2) 0.031(2) Uani 1 1 d . . .
C55 C -0.3144(9) 1.1821(6) 0.9930(3) 0.044(3) Uani 1 1 d . . .
C56 C -0.3754(9) 1.2276(6) 0.9661(3) 0.042(3) Uani 1 1 d . . .
C57 C -0.4060(10) 1.3062(6) 0.9667(3) 0.046(3) Uani 1 1 d . . .
H29 H -0.3885 1.3365 0.9866 0.055 Uiso 1 1 calc R . .
C58 C -0.4593(10) 1.3345(6) 0.9386(3) 0.047(3) Uani 1 1 d . . .
H30 H -0.4758 1.3869 0.9382 0.057 Uiso 1 1 calc R . .
C59 C -0.4939(9) 1.2899(7) 0.9085(3) 0.042(3) Uani 1 1 d . . .
C60 C -0.5459(11) 1.3245(7) 0.8799(4) 0.051(3) Uani 1 1 d . . .
H31 H -0.5573 1.3774 0.8797 0.062 Uiso 1 1 calc R . .
C61 C -0.5806(10) 1.2820(9) 0.8522(4) 0.072(5) Uani 1 1 d . . .
H32 H -0.6179 1.3057 0.8326 0.086 Uiso 1 1 calc R . .
C62 C -0.5625(10) 1.2025(8) 0.8516(3) 0.053(3) Uani 1 1 d . . .
H33 H -0.5892 1.1733 0.8321 0.064 Uiso 1 1 calc R . .
C63 C -0.5062(10) 1.1695(7) 0.8795(3) 0.046(3) Uani 1 1 d . . .
H34 H -0.4908 1.1170 0.8795 0.055 Uiso 1 1 calc R . .
C64 C -0.4719(9) 1.2128(7) 0.9078(3) 0.041(3) Uani 1 1 d . . .
C65 C -0.4086(9) 1.1834(6) 0.9379(3) 0.036(3) Uani 1 1 d . . .
C66 C -0.3697(9) 1.1044(6) 0.9472(3) 0.037(3) Uani 1 1 d . . .
N10 N -0.4158(8) 1.0390(5) 0.9357(2) 0.035(2) Uani 1 1 d . . .
N11 N -0.3356(7) 0.9835(5) 0.9871(2) 0.0325(19) Uani 1 1 d . . .
C67 C -0.4034(9) 0.9818(6) 0.9569(3) 0.035(2) Uani 1 1 d . . .
C68 C -0.4777(10) 0.9131(6) 0.9596(3) 0.042(3) Uani 1 1 d . . .
C69 C -0.5659(10) 0.8827(6) 0.9354(3) 0.044(3) Uani 1 1 d . . .
H35 H -0.5792 0.9044 0.9129 0.052 Uiso 1 1 calc R . .
C70 C -0.6295(13) 0.8209(6) 0.9465(3) 0.063(4) Uani 1 1 d . . .
H36 H -0.6888 0.7997 0.9313 0.075 Uiso 1 1 calc R . .
C71 C -0.6106(11) 0.7870(6) 0.9800(3) 0.049(3) Uani 1 1 d . . .
C72 C -0.6736(15) 0.7217(8) 0.9903(4) 0.089(5) Uani 1 1 d . . .
H37 H -0.7319 0.7006 0.9747 0.107 Uiso 1 1 calc R . .
C73 C -0.6540(18) 0.6874(8) 1.0219(4) 0.106(6) Uani 1 1 d . . .
H38 H -0.6949 0.6419 1.0276 0.127 Uiso 1 1 calc R . .
C74 C -0.5740(15) 0.7194(8) 1.0456(4) 0.083(5) Uani 1 1 d . . .
H39 H -0.5624 0.6966 1.0679 0.100 Uiso 1 1 calc R . .
C75 C -0.5093(12) 0.7859(7) 1.0372(3) 0.059(4) Uani 1 1 d . . .
H40 H -0.4548 0.8080 1.0536 0.071 Uiso 1 1 calc R . .
C76 C -0.5274(11) 0.8185(7) 1.0040(3) 0.050(3) Uani 1 1 d . . .
C77 C -0.4595(11) 0.8830(6) 0.9932(3) 0.043(3) Uani 1 1 d . . .
C78 C -0.3753(9) 0.9307(6) 1.0108(3) 0.038(3) Uani 1 1 d . . .
N12 N -0.3597(8) 0.9412(5) 1.0461(2) 0.045(2) Uani 1 1 d . . .
B2 B -0.2510(12) 1.0463(7) 0.9968(3) 0.038(3) Uani 1 1 d . . .
O2 O -0.1206(6) 1.0331(4) 0.99371(16) 0.0368(17) Uani 1 1 d . . .
C79 C -0.0505(10) 1.0205(6) 0.9655(3) 0.038(3) Uani 1 1 d . . .
C80 C 0.0748(11) 1.0239(7) 0.9697(3) 0.056(3) Uani 1 1 d . . .
H41 H 0.1067 1.0323 0.9925 0.067 Uiso 1 1 calc R . .
C81 C 0.1558(11) 1.0156(7) 0.9421(3) 0.054(3) Uani 1 1 d . . .
H42 H 0.2410 1.0214 0.9455 0.065 Uiso 1 1 calc R . .
C82 C 0.1079(10) 0.9983(6) 0.9094(3) 0.042(3) Uani 1 1 d . . .
C83 C -0.0134(11) 0.9915(6) 0.9035(3) 0.050(3) Uani 1 1 d . . .
H43 H -0.0429 0.9786 0.8808 0.060 Uiso 1 1 calc R . .
C84 C -0.0956(10) 1.0041(6) 0.9317(2) 0.042(3) Uani 1 1 d . . .
H44 H -0.1810 1.0014 0.9278 0.050 Uiso 1 1 calc R . .
Br2 Br 0.22009(12) 0.98592(8) 0.87126(3) 0.0634(4) Uani 1 1 d . . .
C85 C 0.1521(7) 1.0776(8) 0.7363(3) 0.091(4) Uani 1 1 d DU . .
C86 C 0.1957(13) 1.1500(8) 0.7271(4) 0.115(5) Uani 1 1 d DU . .
H45 H 0.2089 1.1871 0.7446 0.138 Uiso 1 1 calc R . .
C87 C 0.2188(16) 1.1659(9) 0.6923(4) 0.110(5) Uani 1 1 d DU . .
H46 H 0.2547 1.2124 0.6858 0.132 Uiso 1 1 calc R . .
C88 C 0.1891(15) 1.1137(9) 0.6672(4) 0.116(5) Uani 1 1 d DU . .
H47 H 0.1974 1.1232 0.6428 0.139 Uiso 1 1 calc R . .
C89 C 0.1481(14) 1.0493(9) 0.6797(4) 0.111(5) Uani 1 1 d DU . .
H48 H 0.1226 1.0143 0.6624 0.133 Uiso 1 1 calc R . .
C90 C 0.1356(10) 1.0232(7) 0.7158(4) 0.073(4) Uani 1 1 d DU . .
H49 H 0.1179 0.9731 0.7228 0.088 Uiso 1 1 calc R . .
Cl1 Cl 0.1269(5) 1.0561(3) 0.77931(13) 0.1251(18) Uani 1 1 d DU . .
C91 C 0.5125(14) 0.6469(8) 0.8895(4) 0.155(7) Uani 1 1 d DU . .
C92 C 0.6065(16) 0.6834(10) 0.9065(5) 0.146(7) Uani 1 1 d DU . .
H50 H 0.6477 0.7224 0.8943 0.176 Uiso 1 1 calc R . .
C93 C 0.6450(19) 0.6667(10) 0.9407(5) 0.153(7) Uani 1 1 d DU . .
H51 H 0.7123 0.6902 0.9519 0.183 Uiso 1 1 calc R . .
C94 C 0.5757(17) 0.6134(12) 0.9559(5) 0.149(7) Uani 1 1 d DU . .
H52 H 0.5862 0.6053 0.9804 0.179 Uiso 1 1 calc R . .
C95 C 0.4863(17) 0.5674(12) 0.9380(5) 0.162(7) Uani 1 1 d DU . .
H53 H 0.4545 0.5234 0.9487 0.194 Uiso 1 1 calc R . .
C96 C 0.4486(17) 0.5893(11) 0.9050(5) 0.154(7) Uani 1 1 d DU . .
H54 H 0.3819 0.5658 0.8935 0.184 Uiso 1 1 calc R . .
Cl2 Cl 0.4694(8) 0.6713(3) 0.8478(2) 0.182(3) Uani 1 1 d DU . .
Br1B Br 0.128(2) 0.770(4) 0.8787(4) 0.123(15) Uani 0.14(2) 1 d P A 2

loop_
_atom_site_aniso_label
_atom_site_aniso_U_11
_atom_site_aniso_U_22
_atom_site_aniso_U_33
_atom_site_aniso_U_23
_atom_site_aniso_U_13
_atom_site_aniso_U_12
N1 0.031(6) 0.070(7) 0.028(5) 0.017(5) 0.001(4) -0.005(5)
C1 0.051(8) 0.077(10) 0.037(7) 0.027(7) 0.016(6) -0.004(8)
C2 0.038(7) 0.063(9) 0.053(8) 0.027(7) 0.002(6) -0.010(7)
C3 0.051(8) 0.075(10) 0.051(8) 0.016(7) -0.011(6) -0.006(7)
C4 0.046(8) 0.087(11) 0.050(8) 0.031(8) 0.000(6) -0.001(8)
C5 0.049(8) 0.059(10) 0.065(9) 0.029(7) 0.001(7) 0.001(7)
C6 0.076(10) 0.057(10) 0.059(9) 0.030(7) -0.005(8) 0.020(8)
C7 0.117(14) 0.077(11) 0.064(10) 0.034(9) 0.030(10) 0.009(11)
C8 0.097(12) 0.057(10) 0.053(8) 0.015(7) -0.010(8) -0.009(8)
C9 0.058(8) 0.049(9) 0.049(7) 0.026(6) -0.016(6) 0.006(7)
C10 0.049(8) 0.078(11) 0.046(7) 0.038(7) 0.006(6) 0.002(8)
C11 0.047(8) 0.067(9) 0.035(7) 0.025(6) -0.002(6) -0.007(7)
C12 0.040(7) 0.054(8) 0.053(8) 0.019(7) 0.007(6) -0.011(7)
N2 0.037(5) 0.044(6) 0.034(5) 0.013(4) -0.004(4) -0.005(5)
N3 0.032(5) 0.051(5) 0.029(4) -0.001(4) 0.004(4) 0.000(5)
C13 0.023(5) 0.051(6) 0.031(5) 0.008(4) 0.004(4) -0.008(5)
C14 0.023(6) 0.054(6) 0.032(5) 0.003(4) 0.003(4) 0.012(5)
C15 0.028(6) 0.036(6) 0.037(6) -0.002(5) 0.008(5) -0.002(5)
C16 0.019(6) 0.053(8) 0.029(6) 0.006(5) -0.004(4) 0.000(5)
C17 0.030(6) 0.035(7) 0.042(6) 0.005(5) -0.003(5) 0.009(5)
C18 0.016(6) 0.063(9) 0.043(7) 0.004(6) -0.005(4) 0.010(6)
C19 0.031(7) 0.051(9) 0.057(8) 0.003(6) -0.002(6) -0.004(6)
C20 0.051(8) 0.039(7) 0.076(9) 0.002(7) 0.008(6) 0.001(6)
C21 0.032(7) 0.047(8) 0.044(7) -0.001(6) 0.011(5) -0.001(5)
C22 0.024(6) 0.048(8) 0.033(6) -0.007(5) -0.008(5) -0.004(5)
C23 0.024(6) 0.043(5) 0.032(5) 0.001(4) 0.007(4) 0.010(5)
C24 0.005(4) 0.052(6) 0.042(5) 0.002(4) 0.008(4) 0.005(5)
N4 0.025(5) 0.060(6) 0.033(5) -0.004(4) -0.004(4) -0.005(5)
N5 0.042(6) 0.059(7) 0.031(5) -0.007(5) -0.003(4) 0.004(5)
C25 0.038(7) 0.049(8) 0.034(6) -0.001(6) 0.016(5) -0.002(6)
C26 0.032(7) 0.048(8) 0.038(7) -0.007(6) 0.000(5) -0.008(6)
C27 0.058(8) 0.053(9) 0.052(7) -0.003(6) 0.012(6) 0.016(7)
C28 0.056(8) 0.060(9) 0.042(7) -0.001(6) 0.011(6) -0.010(7)
C29 0.054(8) 0.063(9) 0.025(6) -0.012(6) 0.012(5) -0.003(7)
C30 0.058(9) 0.079(9) 0.038(7) -0.008(7) 0.010(6) -0.001(8)
C31 0.041(8) 0.096(12) 0.064(9) -0.021(8) 0.004(7) -0.013(8)
C32 0.038(9) 0.089(11) 0.069(9) -0.003(8) -0.005(7) -0.007(8)
C33 0.055(9) 0.067(9) 0.049(7) -0.009(7) 0.004(6) -0.006(7)
C34 0.047(7) 0.068(9) 0.029(6) -0.010(6) 0.016(6) 0.007(7)
C35 0.036(7) 0.064(9) 0.026(6) -0.015(6) 0.000(5) -0.004(6)
C36 0.045(8) 0.076(10) 0.036(7) 0.017(7) 0.007(6) 0.011(7)
N6 0.053(7) 0.084(9) 0.029(5) 0.004(5) -0.002(5) -0.009(6)
B1 0.031(8) 0.069(11) 0.034(7) 0.006(7) 0.002(5) -0.016(7)
O1 0.037(5) 0.089(6) 0.035(4) 0.007(4) 0.008(4) -0.004(4)
C37 0.043(7) 0.050(8) 0.039(6) -0.007(6) -0.002(5) -0.012(6)
C38 0.089(11) 0.048(9) 0.078(10) -0.003(7) -0.003(9) -0.006(8)
C39 0.153(16) 0.058(10) 0.062(10) -0.021(8) 0.015(10) -0.022(10)
C40 0.095(11) 0.060(10) 0.043(7) -0.004(7) 0.020(7) -0.007(8)
C41 0.135(15) 0.069(11) 0.053(9) 0.010(8) 0.005(9) -0.026(10)
C42 0.096(12) 0.071(10) 0.054(9) 0.002(7) 0.014(8) -0.014(9)
Br1A 0.1320(19) 0.099(4) 0.0374(10) 0.0066(12) -0.0007(11) -0.0289(18)
N7 0.035(5) 0.036(6) 0.036(5) -0.005(4) -0.006(4) -0.003(5)
C43 0.039(6) 0.037(7) 0.035(6) -0.012(5) -0.012(5) 0.001(5)
C44 0.046(7) 0.045(8) 0.042(7) -0.002(5) -0.005(5) 0.001(6)
C45 0.046(7) 0.047(7) 0.054(7) 0.007(7) -0.011(6) -0.003(6)
C46 0.046(8) 0.063(9) 0.042(7) -0.010(6) -0.004(6) -0.009(7)
C47 0.026(6) 0.080(10) 0.040(7) -0.016(7) -0.017(5) -0.003(6)
C48 0.034(8) 0.089(12) 0.070(9) -0.031(8) -0.013(6) 0.001(7)
C49 0.027(7) 0.111(13) 0.063(9) -0.052(9) -0.008(6) 0.005(8)
C50 0.034(7) 0.072(9) 0.054(8) -0.024(7) -0.007(6) 0.010(6)
C51 0.041(7) 0.049(8) 0.053(7) -0.016(6) -0.006(6) 0.002(6)
C52 0.010(5) 0.058(8) 0.053(7) -0.001(6) -0.012(5) 0.007(5)
C53 0.017(6) 0.047(7) 0.036(6) -0.014(5) -0.007(4) 0.002(5)
C54 0.026(6) 0.032(7) 0.041(6) -0.006(5) -0.011(5) -0.006(5)
N8 0.030(5) 0.041(6) 0.046(6) -0.007(5) 0.002(4) -0.004(4)
N9 0.030(5) 0.030(5) 0.032(5) -0.001(4) 0.005(4) 0.000(4)
C55 0.026(6) 0.045(8) 0.062(8) 0.006(6) 0.010(5) -0.002(5)
C56 0.025(6) 0.040(8) 0.060(7) 0.007(6) 0.015(5) 0.004(5)
C57 0.039(7) 0.023(7) 0.075(9) 0.000(6) 0.028(6) -0.007(5)
C58 0.038(7) 0.031(7) 0.073(9) 0.018(7) 0.011(6) 0.005(6)
C59 0.019(6) 0.050(8) 0.056(8) 0.012(7) 0.021(5) 0.004(6)
C60 0.036(7) 0.059(9) 0.059(9) 0.013(7) 0.016(6) -0.003(6)
C61 0.028(7) 0.108(13) 0.079(10) 0.076(10) 0.026(7) 0.031(8)
C62 0.042(7) 0.071(10) 0.046(7) 0.012(7) 0.005(6) 0.015(7)
C63 0.034(7) 0.072(8) 0.033(6) 0.008(6) 0.005(5) 0.008(6)
C64 0.021(6) 0.044(8) 0.058(8) 0.013(6) 0.015(5) 0.005(5)
C65 0.038(7) 0.031(7) 0.040(6) 0.002(5) 0.011(5) -0.002(5)
C66 0.026(6) 0.041(7) 0.044(6) 0.002(5) 0.008(5) 0.006(6)
N10 0.040(5) 0.026(5) 0.040(5) 0.007(4) 0.001(4) 0.004(4)
N11 0.033(5) 0.029(5) 0.035(5) 0.001(4) -0.008(4) 0.000(4)
C67 0.032(6) 0.031(6) 0.043(6) 0.004(5) 0.002(5) 0.007(5)
C68 0.044(7) 0.039(7) 0.042(7) -0.005(5) -0.012(5) 0.010(6)
C69 0.053(7) 0.031(7) 0.047(7) 0.008(5) -0.008(6) -0.013(6)
C70 0.079(10) 0.038(8) 0.071(9) -0.015(7) -0.034(8) -0.003(7)
C71 0.063(8) 0.034(7) 0.051(7) 0.009(6) -0.025(6) -0.014(6)
C72 0.115(14) 0.069(11) 0.083(10) 0.013(8) -0.035(9) -0.055(10)
C73 0.151(17) 0.062(11) 0.104(13) 0.030(9) -0.048(13) -0.059(11)
C74 0.101(12) 0.082(11) 0.067(10) 0.049(8) -0.024(9) -0.021(10)
C75 0.072(9) 0.055(9) 0.051(7) 0.013(6) -0.018(7) -0.031(8)
C76 0.055(8) 0.049(8) 0.047(7) 0.015(6) -0.013(6) 0.006(7)
C77 0.053(8) 0.024(6) 0.053(8) -0.004(6) -0.005(6) -0.004(6)
C78 0.029(6) 0.040(7) 0.043(7) -0.005(6) -0.008(5) 0.008(5)
N12 0.030(5) 0.057(7) 0.048(6) 0.008(5) -0.009(4) 0.001(5)
B2 0.047(9) 0.030(8) 0.036(7) -0.006(6) 0.003(6) -0.001(6)
O2 0.025(4) 0.046(5) 0.039(4) -0.009(3) 0.000(3) 0.001(3)
C79 0.039(7) 0.034(6) 0.041(6) 0.000(5) -0.003(5) 0.006(6)
C80 0.047(8) 0.059(8) 0.061(8) -0.026(7) -0.010(6) 0.006(7)
C81 0.048(7) 0.069(9) 0.046(7) -0.028(6) -0.007(6) 0.014(7)
C82 0.039(7) 0.043(8) 0.044(7) 0.001(5) 0.007(5) 0.017(6)
C83 0.054(8) 0.063(9) 0.033(6) -0.007(6) 0.005(5) 0.011(7)
C84 0.038(6) 0.053(8) 0.033(6) 0.005(5) -0.006(5) 0.007(6)
Br2 0.0567(8) 0.0821(10) 0.0514(8) -0.0051(7) 0.0078(6) 0.0168(7)
C85 0.048(8) 0.122(10) 0.105(7) 0.024(7) -0.015(8) 0.000(9)
C86 0.115(14) 0.101(10) 0.129(9) -0.021(8) 0.015(12) -0.028(11)
C87 0.124(13) 0.112(11) 0.095(10) -0.012(8) 0.013(11) -0.002(11)
C88 0.112(14) 0.122(13) 0.113(11) 0.007(8) 0.000(11) -0.006(12)
C89 0.090(12) 0.095(11) 0.147(9) -0.011(9) 0.042(11) 0.017(9)
C90 0.034(7) 0.047(7) 0.139(8) -0.003(6) 0.046(8) -0.004(6)
Cl1 0.133(4) 0.126(4) 0.117(4) -0.009(3) -0.008(3) -0.018(3)
C91 0.170(19) 0.118(16) 0.176(13) -0.018(10) -0.011(12) -0.019(12)
C92 0.114(15) 0.134(15) 0.191(15) 0.035(13) -0.009(11) 0.005(11)
C93 0.155(18) 0.132(16) 0.171(15) 0.022(13) -0.014(13) 0.032(11)
C94 0.096(15) 0.20(2) 0.147(15) 0.012(12) 0.024(11) 0.016(12)
C95 0.093(15) 0.27(2) 0.126(14) -0.020(12) 0.032(12) 0.002(13)
C96 0.122(15) 0.188(18) 0.150(13) -0.013(11) 0.036(12) -0.020(13)
Cl2 0.219(8) 0.115(5) 0.212(7) -0.006(4) -0.041(6) -0.009(5)
Br1B 0.152(15) 0.16(4) 0.060(8) -0.001(11) 0.028(9) -0.037(16)

loop_
_atom_type_symbol
_atom_type_description
_atom_type_scat_dispersion_real
_atom_type_scat_dispersion_imag
_atom_type_scat_source
C C 0.0033 0.0016 'International Tables Vol C Tables 4.2.6.8 and 6.1.1.4'
H H 0.0000 0.0000 'International Tables Vol C Tables 4.2.6.8 and 6.1.1.4'
B B 0.0013 0.0007 'International Tables Vol C Tables 4.2.6.8 and 6.1.1.4'
N N 0.0061 0.0033 'International Tables Vol C Tables 4.2.6.8 and 6.1.1.4'
O O 0.0106 0.0060 'International Tables Vol C Tables 4.2.6.8 and 6.1.1.4'
Br Br -0.2901 2.4595 'International Tables Vol C Tables 4.2.6.8 and 6.1.1.4'
Cl Cl 0.1484 0.1585 'International Tables Vol C Tables 4.2.6.8 and 6.1.1.4'

loop_
_geom_angle_atom_site_label_1
_geom_angle_atom_site_label_2
_geom_angle_atom_site_label_3
_geom_angle
C1 N1 C12 113.5(11)
C1 N1 B1 121.9(11)
C12 N1 B1 122.8(9)
N1 C1 N6 125.0(12)
N1 C1 C2 105.1(12)
N6 C1 C2 127.1(12)
C11 C2 C3 120.5(13)
C11 C2 C1 108.3(11)
C3 C2 C1 130.9(12)
C4 C3 C2 118.9(12)
C4 C3 H1 120.5
C2 C3 H1 120.5
C3 C4 C5 120.2(12)
C3 C4 H2 119.9
C5 C4 H2 119.9
C6 C5 C10 121.7(14)
C6 C5 C4 118.3(13)
C10 C5 C4 120.1(13)
C5 C6 C7 118.7(14)
C5 C6 H3 120.7
C7 C6 H3 120.7
C6 C7 C8 121.3(15)
C6 C7 H4 119.4
C8 C7 H4 119.4
C9 C8 C7 118.2(14)
C9 C8 H5 120.9
C7 C8 H5 120.9
C8 C9 C10 123.3(12)
C8 C9 H6 118.4
C10 C9 H6 118.4
C5 C10 C11 119.7(13)
C5 C10 C9 116.8(13)
C11 C10 C9 123.4(11)
C10 C11 C2 120.6(12)
C10 C11 C12 134.0(12)
C2 C11 C12 105.3(12)
N2 C12 N1 124.5(11)
N2 C12 C11 126.2(12)
N1 C12 C11 107.0(11)
C12 N2 C13 115.1(9)
C13 N3 C24 114.0(8)
C13 N3 B1 123.0(9)
C24 N3 B1 122.6(9)
N2 C13 N3 122.5(9)
N2 C13 C14 130.4(10)
N3 C13 C14 104.9(9)
C15 C14 C23 120.3(9)
C15 C14 C13 131.6(10)
C23 C14 C13 108.1(9)
C16 C15 C14 119.1(10)
C16 C15 H7 120.5
C14 C15 H7 120.5
C15 C16 C17 121.6(10)
C15 C16 H8 119.2
C17 C16 H8 119.2
C22 C17 C16 120.4(9)
C22 C17 C18 118.6(10)
C16 C17 C18 120.9(10)
C19 C18 C17 121.0(11)
C19 C18 H9 119.5
C17 C18 H9 119.5
C18 C19 C20 118.9(11)
C18 C19 H10 120.5
C20 C19 H10 120.5
C21 C20 C19 123.0(11)
C21 C20 H11 118.5
C19 C20 H11 118.5
C20 C21 C22 118.9(10)
C20 C21 H12 120.6
C22 C21 H12 120.6
C17 C22 C23 118.6(10)
C17 C22 C21 119.5(9)
C23 C22 C21 121.9(9)
C22 C23 C14 119.9(9)
C22 C23 C24 133.0(10)
C14 C23 C24 106.7(9)
N4 C24 N3 122.4(9)
N4 C24 C23 131.4(10)
N3 C24 C23 105.0(9)
C24 N4 C25 117.8(9)
C36 N5 C25 111.4(10)
C36 N5 B1 123.9(10)
C25 N5 B1 122.8(9)
N4 C25 N5 121.8(10)
N4 C25 C26 132.2(10)
N5 C25 C26 104.6(10)
C27 C26 C35 122.4(11)
C27 C26 C25 128.6(11)
C35 C26 C25 108.6(10)
C26 C27 C28 116.9(11)
C26 C27 H13 121.5
C28 C27 H13 121.5
C29 C28 C27 122.6(12)
C29 C28 H14 118.7
C27 C28 H14 118.7
C28 C29 C34 121.4(12)
C28 C29 C30 123.1(12)
C34 C29 C30 115.5(12)
C31 C30 C29 122.2(13)
C31 C30 H15 118.9
C29 C30 H15 118.9
C30 C31 C32 121.4(13)
C30 C31 H16 119.3
C32 C31 H16 119.3
C33 C32 C31 119.8(14)
C33 C32 H17 120.1
C31 C32 H17 120.1
C32 C33 C34 120.9(13)
C32 C33 H18 119.6
C34 C33 H18 119.6
C33 C34 C35 124.2(12)
C33 C34 C29 120.2(12)
C35 C34 C29 115.6(11)
C26 C35 C34 120.9(11)
C26 C35 C36 106.7(10)
C34 C35 C36 132.1(11)
N6 C36 N5 122.1(12)
N6 C36 C35 129.2(12)
N5 C36 C35 107.1(10)
C36 N6 C1 115.6(11)
O1 B1 N1 117.2(10)
O1 B1 N3 110.6(9)
N1 B1 N3 103.8(10)
O1 B1 N5 115.2(10)
N1 B1 N5 104.6(10)
N3 B1 N5 104.1(9)
C37 O1 B1 119.7(9)
C42 C37 O1 119.2(11)
C42 C37 C38 120.2(11)
O1 C37 C38 120.3(11)
C37 C38 C39 118.6(12)
C37 C38 H19 120.7
C39 C38 H19 120.7
C40 C39 C38 119.8(12)
C40 C39 H20 120.1
C38 C39 H20 120.1
C41 C40 C39 119.8(12)
C41 C40 Br1A 120.4(11)
C39 C40 Br1A 119.8(10)
C41 C40 Br1B 149(2)
C39 C40 Br1B 90(2)
Br1A C40 Br1B 30.1(18)
C40 C41 C42 121.5(13)
C40 C41 H21 119.3
C42 C41 H21 119.3
C37 C42 C41 120.0(13)
C37 C42 H22 120.0
C41 C42 H22 120.0
C54 N7 C43 111.6(8)
C54 N7 B2 123.6(9)
C43 N7 B2 124.1(9)
N12 C43 N7 121.2(9)
N12 C43 C44 130.0(11)
N7 C43 C44 106.4(9)
C43 C44 C53 109.0(9)
C43 C44 C45 132.2(11)
C53 C44 C45 118.8(10)
C46 C45 C44 119.4(11)
C46 C45 H23 120.3
C44 C45 H23 120.3
C45 C46 C47 123.6(11)
C45 C46 H24 118.2
C47 C46 H24 118.2
C48 C47 C46 122.0(12)
C48 C47 C52 118.4(13)
C46 C47 C52 119.6(10)
C49 C48 C47 119.7(13)
C49 C48 H25 120.2
C47 C48 H25 120.2
C50 C49 C48 122.0(12)
C50 C49 H26 119.0
C48 C49 H26 119.0
C51 C50 C49 119.9(13)
C51 C50 H27 120.1
C49 C50 H27 120.1
C50 C51 C52 120.7(12)
C50 C51 H28 119.7
C52 C51 H28 119.7
C51 C52 C53 124.0(10)
C51 C52 C47 119.3(11)
C53 C52 C47 116.7(11)
C52 C53 C54 132.1(10)
C52 C53 C44 121.9(10)
C54 C53 C44 105.8(8)
N7 C54 N8 121.6(9)
N7 C54 C53 106.5(9)
N8 C54 C53 129.8(9)
C55 N8 C54 116.7(9)
C66 N9 C55 113.6(9)
C66 N9 B2 124.4(9)
C55 N9 B2 119.9(9)
N8 C55 N9 124.5(10)
N8 C55 C56 130.2(11)
N9 C55 C56 103.2(10)
C65 C56 C57 120.3(11)
C65 C56 C55 110.4(10)
C57 C56 C55 129.3(11)
C58 C57 C56 117.6(12)
C58 C57 H29 121.2
C56 C57 H29 121.2
C57 C58 C59 123.4(11)
C57 C58 H30 118.3
C59 C58 H30 118.3
C60 C59 C64 119.9(12)
C60 C59 C58 119.4(11)
C64 C59 C58 120.6(11)
C61 C60 C59 118.9(12)
C61 C60 H31 120.5
C59 C60 H31 120.5
C60 C61 C62 121.8(12)
C60 C61 H32 119.1
C62 C61 H32 119.1
C63 C62 C61 118.4(13)
C63 C62 H33 120.8
C61 C62 H33 120.8
C62 C63 C64 119.6(12)
C62 C63 H34 120.2
C64 C63 H34 120.2
C63 C64 C59 121.2(11)
C63 C64 C65 123.5(10)
C59 C64 C65 115.3(11)
C56 C65 C64 122.7(10)
C56 C65 C66 106.0(9)
C64 C65 C66 131.3(10)
N10 C66 N9 123.6(9)
N10 C66 C65 128.7(10)
N9 C66 C65 105.3(9)
C67 N10 C66 115.9(9)
C67 N11 C78 111.4(8)
C67 N11 B2 124.0(9)
C78 N11 B2 123.0(8)
N10 C67 N11 123.9(10)
N10 C67 C68 129.3(9)
N11 C67 C68 105.0(8)
C77 C68 C69 122.5(11)
C77 C68 C67 107.7(9)
C69 C68 C67 129.5(9)
C70 C69 C68 116.4(10)
C70 C69 H35 121.8
C68 C69 H35 121.8
C69 C70 C71 122.8(11)
C69 C70 H36 118.6
C71 C70 H36 118.6
C72 C71 C76 117.6(11)
C72 C71 C70 121.9(11)
C76 C71 C70 120.5(11)
C73 C72 C71 122.5(13)
C73 C72 H37 118.7
C71 C72 H37 118.7
C72 C73 C74 119.4(13)
C72 C73 H38 120.3
C74 C73 H38 120.3
C73 C74 C75 121.0(12)
C73 C74 H39 119.5
C75 C74 H39 119.5
C76 C75 C74 118.5(11)
C76 C75 H40 120.8
C74 C75 H40 120.8
C75 C76 C71 120.8(11)
C75 C76 C77 121.2(11)
C71 C76 C77 117.9(10)
C68 C77 C78 107.2(10)
C68 C77 C76 119.8(10)
C78 C77 C76 132.8(11)
N12 C78 N11 120.8(9)
N12 C78 C77 128.9(11)
N11 C78 C77 107.6(9)
C43 N12 C78 118.4(9)
O2 B2 N7 108.9(9)
O2 B2 N9 117.3(9)
N7 B2 N9 105.4(9)
O2 B2 N11 117.9(9)
N7 B2 N11 103.6(9)
N9 B2 N11 102.2(9)
C79 O2 B2 131.1(8)
O2 C79 C80 118.2(10)
O2 C79 C84 124.4(9)
C80 C79 C84 117.5(10)
C81 C80 C79 123.1(11)
C81 C80 H41 118.4
C79 C80 H41 118.4
C80 C81 C82 117.5(11)
C80 C81 H42 121.2
C82 C81 H42 121.2
C83 C82 C81 122.8(10)
C83 C82 Br2 119.6(8)
C81 C82 Br2 117.6(8)
C82 C83 C84 118.9(10)
C82 C83 H43 120.6
C84 C83 H43 120.6
C79 C84 C83 120.0(10)
C79 C84 H44 120.0
C83 C84 H44 120.0
C90 C85 C86 126.5(13)
C90 C85 Cl1 113.6(12)
C86 C85 Cl1 119.8(12)
C87 C86 C85 119.1(14)
C87 C86 H45 120.4
C85 C86 H45 120.4
C88 C87 C86 119.2(15)
C88 C87 H46 120.4
C86 C87 H46 120.4
C89 C88 C87 114.6(15)
C89 C88 H47 122.7
C87 C88 H47 122.7
C88 C89 C90 130.5(15)
C88 C89 H48 114.7
C90 C89 H48 114.7
C85 C90 C89 109.0(12)
C85 C90 H49 125.5
C89 C90 H49 125.5
C96 C91 C92 122.0(16)
C96 C91 Cl2 116.5(15)
C92 C91 Cl2 121.5(15)
C91 C92 C93 124.2(17)
C91 C92 H50 117.9
C93 C92 H50 117.9
C94 C93 C92 112.3(18)
C94 C93 H51 123.9
C92 C93 H51 123.8
C93 C94 C95 125.3(18)
C93 C94 H52 117.4
C95 C94 H52 117.4
C96 C95 C94 118.3(18)
C96 C95 H53 120.9
C94 C95 H53 120.9
C91 C96 C95 116.7(17)
C91 C96 H54 121.7
C95 C96 H54 121.7

loop_
_geom_bond_atom_site_label_1
_geom_bond_atom_site_label_2
_geom_bond_distance
N1 C1 1.344(15)
N1 C12 1.372(15)
N1 B1 1.476(17)
C1 N6 1.354(16)
C1 C2 1.465(18)
C2 C11 1.426(16)
C2 C3 1.448(17)
C3 C4 1.400(17)
C3 H1 0.9500
C4 C5 1.475(17)
C4 H2 0.9500
C5 C6 1.359(17)
C5 C10 1.406(16)
C6 C7 1.37(2)
C6 H3 0.9500
C7 C8 1.45(2)
C7 H4 0.9500
C8 C9 1.285(17)
C8 H5 0.9500
C9 C10 1.422(17)
C9 H6 0.9500
C10 C11 1.421(17)
C11 C12 1.450(17)
C12 N2 1.327(14)
N2 C13 1.360(13)
N3 C13 1.371(13)
N3 C24 1.374(12)
N3 B1 1.482(14)
C13 C14 1.441(13)
C14 C15 1.415(14)
C14 C23 1.434(14)
C15 C16 1.359(13)
C15 H7 0.9500
C16 C17 1.424(14)
C16 H8 0.9500
C17 C22 1.403(14)
C17 C18 1.445(14)
C18 C19 1.344(14)
C18 H9 0.9500
C19 C20 1.422(16)
C19 H10 0.9500
C20 C21 1.343(15)
C20 H11 0.9500
C21 C22 1.437(14)
C21 H12 0.9500
C22 C23 1.406(14)
C23 C24 1.454(14)
C24 N4 1.324(13)
N4 C25 1.335(13)
N5 C36 1.370(14)
N5 C25 1.384(13)
N5 B1 1.489(15)
C25 C26 1.461(15)
C26 C27 1.377(15)
C26 C35 1.395(15)
C27 C28 1.393(16)
C27 H13 0.9500
C28 C29 1.370(16)
C28 H14 0.9500
C29 C34 1.424(16)
C29 C30 1.449(17)
C30 C31 1.321(17)
C30 H15 0.9500
C31 C32 1.402(18)
C31 H16 0.9500
C32 C33 1.347(17)
C32 H17 0.9500
C33 C34 1.417(16)
C33 H18 0.9500
C34 C35 1.423(16)
C35 C36 1.442(16)
C36 N6 1.328(15)
B1 O1 1.453(14)
O1 C37 1.352(12)
C37 C42 1.344(16)
C37 C38 1.361(16)
C38 C39 1.445(18)
C38 H19 0.9500
C39 C40 1.366(18)
C39 H20 0.9500
C40 C41 1.311(17)
C40 Br1A 1.894(12)
C40 Br1B 1.99(3)
C41 C42 1.420(17)
C41 H21 0.9500
C42 H22 0.9500
N7 C54 1.367(12)
N7 C43 1.369(13)
N7 B2 1.479(14)
C43 N12 1.333(13)
C43 C44 1.383(14)
C44 C53 1.425(14)
C44 C45 1.438(15)
C45 C46 1.334(15)
C45 H23 0.9500
C46 C47 1.411(16)
C46 H24 0.9500
C47 C48 1.403(16)
C47 C52 1.445(16)
C48 C49 1.386(19)
C48 H25 0.9500
C49 C50 1.386(18)
C49 H26 0.9500
C50 C51 1.368(14)
C50 H27 0.9500
C51 C52 1.410(15)
C51 H28 0.9500
C52 C53 1.418(14)
C53 C54 1.422(14)
C54 N8 1.372(13)
N8 C55 1.313(13)
N9 C66 1.348(12)
N9 C55 1.412(13)
N9 B2 1.499(15)
C55 C56 1.467(15)
C56 C65 1.382(15)
C56 C57 1.438(15)
C57 C58 1.318(16)
C57 H29 0.9500
C58 C59 1.449(16)
C58 H30 0.9500
C59 C60 1.374(16)
C59 C64 1.394(15)
C60 C61 1.355(18)
C60 H31 0.9500
C61 C62 1.430(18)
C61 H32 0.9500
C62 C63 1.364(15)
C62 H33 0.9500
C63 C64 1.378(15)
C63 H34 0.9500
C64 C65 1.441(15)
C65 C66 1.511(14)
C66 N10 1.342(12)
N10 C67 1.306(12)
N11 C67 1.372(12)
N11 C78 1.375(13)
N11 B2 1.499(14)
C67 C68 1.474(15)
C68 C77 1.399(14)
C68 C69 1.443(15)
C69 C70 1.371(16)
C69 H35 0.9500
C70 C71 1.426(15)
C70 H36 0.9500
C71 C72 1.410(16)
C71 C76 1.410(15)
C72 C73 1.367(19)
C72 H37 0.9500
C73 C74 1.38(2)
C73 H38 0.9500
C74 C75 1.417(17)
C74 H39 0.9500
C75 C76 1.405(15)
C75 H40 0.9500
C76 C77 1.430(15)
C77 C78 1.424(15)
C78 N12 1.367(13)
B2 O2 1.455(14)
O2 C79 1.340(12)
C79 C80 1.386(15)
C79 C84 1.412(13)
C80 C81 1.383(16)
C80 H41 0.9500
C81 C82 1.386(14)
C81 H42 0.9500
C82 C83 1.356(15)
C82 Br2 1.918(10)
C83 C84 1.421(14)
C83 H43 0.9500
C84 H44 0.9500
C85 C90 1.257(14)
C85 C86 1.420(14)
C85 Cl1 1.705(12)
C86 C87 1.377(15)
C86 H45 0.9500
C87 C88 1.373(15)
C87 H46 0.9500
C88 C89 1.321(15)
C88 H47 0.9500
C89 C90 1.459(14)
C89 H48 0.9500
C90 H49 0.9500
C91 C96 1.375(16)
C91 C92 1.382(16)
C91 Cl2 1.712(15)
C92 C93 1.402(16)
C92 H50 0.9500
C93 C94 1.347(16)
C93 H51 0.9500
C94 C95 1.449(17)
C94 H52 0.9500
C95 C96 1.381(16)
C95 H53 0.9500
C96 H54 0.9500

loop_
_geom_torsion_atom_site_label_1
_geom_torsion_atom_site_label_2
_geom_torsion_atom_site_label_3
_geom_torsion_atom_site_label_4
_geom_torsion
C12 N1 C1 N6 152.4(11)
B1 N1 C1 N6 -12.6(16)
C12 N1 C1 C2 -9.6(11)
B1 N1 C1 C2 -174.6(9)
N1 C1 C2 C11 6.5(11)
N6 C1 C2 C11 -155.0(11)
N1 C1 C2 C3 -179.9(11)
N6 C1 C2 C3 18.6(19)
C11 C2 C3 C4 0.0(16)
C1 C2 C3 C4 -173.0(11)
C2 C3 C4 C5 0.3(17)
C3 C4 C5 C6 179.9(11)
C3 C4 C5 C10 -1.5(17)
C10 C5 C6 C7 1.4(19)
C4 C5 C6 C7 -180.0(12)
C5 C6 C7 C8 1(2)
C6 C7 C8 C9 -3(2)
C7 C8 C9 C10 1.9(19)
C6 C5 C10 C11 -179.1(11)
C4 C5 C10 C11 2.4(16)
C6 C5 C10 C9 -2.3(17)
C4 C5 C10 C9 179.2(10)
C8 C9 C10 C5 0.5(17)
C8 C9 C10 C11 177.1(12)
C5 C10 C11 C2 -2.1(16)
C9 C10 C11 C2 -178.7(10)
C5 C10 C11 C12 173.5(11)
C9 C10 C11 C12 -3(2)
C3 C2 C11 C10 0.9(16)
C1 C2 C11 C10 175.3(9)
C3 C2 C11 C12 -175.8(10)
C1 C2 C11 C12 -1.4(12)
C1 N1 C12 N2 -154.7(10)
B1 N1 C12 N2 10.2(16)
C1 N1 C12 C11 8.9(12)
B1 N1 C12 C11 173.8(9)
C10 C11 C12 N2 -17(2)
C2 C11 C12 N2 159.2(11)
C10 C11 C12 N1 179.8(12)
C2 C11 C12 N1 -4.1(11)
N1 C12 N2 C13 8.4(15)
C11 C12 N2 C13 -152.1(10)
C12 N2 C13 N3 -4.2(14)
C12 N2 C13 C14 156.5(11)
C24 N3 C13 N2 153.8(9)
B1 N3 C13 N2 -18.6(14)
C24 N3 C13 C14 -11.1(11)
B1 N3 C13 C14 176.5(9)
N2 C13 C14 C15 20.4(18)
N3 C13 C14 C15 -176.3(10)
N2 C13 C14 C23 -157.9(10)
N3 C13 C14 C23 5.3(10)
C23 C14 C15 C16 0.2(14)
C13 C14 C15 C16 -178.0(10)
C14 C15 C16 C17 2.0(14)
C15 C16 C17 C22 -1.9(15)
C15 C16 C17 C18 175.1(9)
C22 C17 C18 C19 -2.7(15)
C16 C17 C18 C19 -179.8(10)
C17 C18 C19 C20 1.6(15)
C18 C19 C20 C21 0.3(17)
C19 C20 C21 C22 -1.1(16)
C16 C17 C22 C23 -0.4(15)
C18 C17 C22 C23 -177.5(9)
C16 C17 C22 C21 178.9(9)
C18 C17 C22 C21 1.8(14)
C20 C21 C22 C17 0.0(15)
C20 C21 C22 C23 179.3(10)
C17 C22 C23 C14 2.5(14)
C21 C22 C23 C14 -176.8(9)
C17 C22 C23 C24 175.3(10)
C21 C22 C23 C24 -4.0(17)
C15 C14 C23 C22 -2.5(14)
C13 C14 C23 C22 176.1(9)
C15 C14 C23 C24 -177.0(9)
C13 C14 C23 C24 1.6(11)
C13 N3 C24 N4 -156.7(9)
B1 N3 C24 N4 15.7(14)
C13 N3 C24 C23 12.1(11)
B1 N3 C24 C23 -175.5(9)
C22 C23 C24 N4 -13.9(19)
C14 C23 C24 N4 159.5(10)
C22 C23 C24 N3 178.7(10)
C14 C23 C24 N3 -7.8(10)
N3 C24 N4 C25 8.0(14)
C23 C24 N4 C25 -157.5(10)
C24 N4 C25 N5 -10.9(14)
C24 N4 C25 C26 153.3(11)
C36 N5 C25 N4 155.3(10)
B1 N5 C25 N4 -9.7(15)
C36 N5 C25 C26 -12.7(11)
B1 N5 C25 C26 -177.7(9)
N4 C25 C26 C27 14.9(19)
N5 C25 C26 C27 -178.9(10)
N4 C25 C26 C35 -158.2(11)
N5 C25 C26 C35 8.0(11)
C35 C26 C27 C28 -2.4(16)
C25 C26 C27 C28 -174.6(10)
C26 C27 C28 C29 2.2(16)
C27 C28 C29 C34 0.3(16)
C27 C28 C29 C30 179.5(10)
C28 C29 C30 C31 -180.0(12)
C34 C29 C30 C31 -0.7(16)
C29 C30 C31 C32 2.1(19)
C30 C31 C32 C33 -2(2)
C31 C32 C33 C34 1.0(19)
C32 C33 C34 C35 -178.1(11)
C32 C33 C34 C29 0.3(17)
C28 C29 C34 C33 178.8(10)
C30 C29 C34 C33 -0.5(14)
C28 C29 C34 C35 -2.6(14)
C30 C29 C34 C35 178.1(9)
C27 C26 C35 C34 0.0(16)
C25 C26 C35 C34 173.6(9)
C27 C26 C35 C36 -174.5(10)
C25 C26 C35 C36 -0.9(12)
C33 C34 C35 C26 -179.0(11)
C29 C34 C35 C26 2.5(14)
C33 C34 C35 C36 -6.1(18)
C29 C34 C35 C36 175.4(11)
C25 N5 C36 N6 -154.6(10)
B1 N5 C36 N6 10.2(16)
C25 N5 C36 C35 12.4(12)
B1 N5 C36 C35 177.3(9)
C26 C35 C36 N6 159.0(11)
C34 C35 C36 N6 -15(2)
C26 C35 C36 N5 -6.8(12)
C34 C35 C36 N5 179.6(10)
N5 C36 N6 C1 9.3(15)
C35 C36 N6 C1 -154.7(11)
N1 C1 N6 C36 -8.2(16)
C2 C1 N6 C36 149.8(11)
C1 N1 B1 O1 -101.7(11)
C12 N1 B1 O1 94.6(12)
C1 N1 B1 N3 136.1(9)
C12 N1 B1 N3 -27.6(13)
C1 N1 B1 N5 27.2(12)
C12 N1 B1 N5 -136.5(10)
C13 N3 B1 O1 -94.8(13)
C24 N3 B1 O1 93.4(12)
C13 N3 B1 N1 31.7(12)
C24 N3 B1 N1 -140.0(9)
C13 N3 B1 N5 140.9(10)
C24 N3 B1 N5 -30.8(13)
C36 N5 B1 O1 103.6(13)
C25 N5 B1 O1 -93.3(12)
C36 N5 B1 N1 -26.6(13)
C25 N5 B1 N1 136.6(9)
C36 N5 B1 N3 -135.2(10)
C25 N5 B1 N3 27.9(14)
N1 B1 O1 C37 53.5(14)
N3 B1 O1 C37 172.2(10)
N5 B1 O1 C37 -70.2(14)
B1 O1 C37 C42 -87.6(15)
B1 O1 C37 C38 99.4(14)
C42 C37 C38 C39 3(2)
O1 C37 C38 C39 175.8(13)
C37 C38 C39 C40 2(2)
C38 C39 C40 C41 -4(3)
C38 C39 C40 Br1A 178.6(12)
C38 C39 C40 Br1B -175.4(16)
C39 C40 C41 C42 2(3)
Br1A C40 C41 C42 179.5(13)
Br1B C40 C41 C42 165(3)
O1 C37 C42 C41 -177.8(13)
C38 C37 C42 C41 -5(2)
C40 C41 C42 C37 2(3)
C54 N7 C43 N12 155.2(9)
B2 N7 C43 N12 -15.3(16)
C54 N7 C43 C44 -8.8(12)
B2 N7 C43 C44 -179.4(10)
N12 C43 C44 C53 -156.8(10)
N7 C43 C44 C53 5.3(12)
N12 C43 C44 C45 21(2)
N7 C43 C44 C45 -176.6(11)
C43 C44 C45 C46 -175.8(11)
C53 C44 C45 C46 2.1(16)
C44 C45 C46 C47 -0.4(17)
C45 C46 C47 C48 -179.6(11)
C45 C46 C47 C52 0.1(17)
C46 C47 C48 C49 -178.5(11)
C52 C47 C48 C49 1.8(17)
C47 C48 C49 C50 -0.9(18)
C48 C49 C50 C51 -0.2(18)
C49 C50 C51 C52 0.4(16)
C50 C51 C52 C53 -179.2(9)
C50 C51 C52 C47 0.5(16)
C48 C47 C52 C51 -1.6(15)
C46 C47 C52 C51 178.7(10)
C48 C47 C52 C53 178.1(9)
C46 C47 C52 C53 -1.6(14)
C51 C52 C53 C54 -3.7(17)
C47 C52 C53 C54 176.6(10)
C51 C52 C53 C44 -176.9(10)
C47 C52 C53 C44 3.4(14)
C43 C44 C53 C52 174.7(9)
C45 C44 C53 C52 -3.7(15)
C43 C44 C53 C54 -0.1(12)
C45 C44 C53 C54 -178.5(9)
C43 N7 C54 N8 -156.1(9)
B2 N7 C54 N8 14.5(15)
C43 N7 C54 C53 8.8(11)
B2 N7 C54 C53 179.4(9)
C52 C53 C54 N7 -179.1(10)
C44 C53 C54 N7 -5.1(11)
C52 C53 C54 N8 -16.0(18)
C44 C53 C54 N8 158.1(10)
N7 C54 N8 C55 8.1(14)
C53 C54 N8 C55 -152.9(10)
C54 N8 C55 N9 -9.2(15)
C54 N8 C55 C56 151.4(11)
C66 N9 C55 N8 152.6(10)
B2 N9 C55 N8 -11.4(15)
C66 N9 C55 C56 -12.4(11)
B2 N9 C55 C56 -176.4(9)
N8 C55 C56 C65 -157.6(11)
N9 C55 C56 C65 6.1(11)
N8 C55 C56 C57 19.7(18)
N9 C55 C56 C57 -176.5(10)
C65 C56 C57 C58 -4.2(15)
C55 C56 C57 C58 178.7(10)
C56 C57 C58 C59 3.5(16)
C57 C58 C59 C60 -178.2(11)
C57 C58 C59 C64 0.1(16)
C64 C59 C60 C61 3.3(16)
C58 C59 C60 C61 -178.4(10)
C59 C60 C61 C62 -1.1(17)
C60 C61 C62 C63 -1.5(17)
C61 C62 C63 C64 2.0(16)
C62 C63 C64 C59 0.2(16)
C62 C63 C64 C65 -178.0(10)
C60 C59 C64 C63 -2.9(15)
C58 C59 C64 C63 178.9(10)
C60 C59 C64 C65 175.4(9)
C58 C59 C64 C65 -2.8(14)
C57 C56 C65 C64 1.4(15)
C55 C56 C65 C64 179.1(9)
C57 C56 C65 C66 -176.4(9)
C55 C56 C65 C66 1.3(11)
C63 C64 C65 C56 -179.7(10)
C59 C64 C65 C56 2.1(14)
C63 C64 C65 C66 -2.5(17)
C59 C64 C65 C66 179.2(10)
C55 N9 C66 N10 -150.5(9)
B2 N9 C66 N10 12.6(15)
C55 N9 C66 C65 13.3(11)
B2 N9 C66 C65 176.4(9)
C56 C65 C66 N10 154.1(10)
C64 C65 C66 N10 -23.4(18)
C56 C65 C66 N9 -8.6(11)
C64 C65 C66 N9 173.9(10)
N9 C66 N10 C67 6.8(14)
C65 C66 N10 C67 -153.0(10)
C66 N10 C67 N11 -7.8(14)
C66 N10 C67 C68 154.5(10)
C78 N11 C67 N10 155.3(9)
B2 N11 C67 N10 -10.5(15)
C78 N11 C67 C68 -10.5(11)
B2 N11 C67 C68 -176.3(9)
N10 C67 C68 C77 -158.2(11)
N11 C67 C68 C77 6.6(11)
N10 C67 C68 C69 15.2(18)
N11 C67 C68 C69 -180.0(11)
C77 C68 C69 C70 -1.7(17)
C67 C68 C69 C70 -174.3(11)
C68 C69 C70 C71 -0.5(18)
C69 C70 C71 C72 -177.5(13)
C69 C70 C71 C76 3(2)
C76 C71 C72 C73 -2(2)
C70 C71 C72 C73 178.2(16)
C71 C72 C73 C74 3(3)
C72 C73 C74 C75 -2(3)
C73 C74 C75 C76 0(2)
C74 C75 C76 C71 2(2)
C74 C75 C76 C77 -176.3(13)
C72 C71 C76 C75 -0.6(19)
C70 C71 C76 C75 179.2(13)
C72 C71 C76 C77 177.5(12)
C70 C71 C76 C77 -2.7(18)
C69 C68 C77 C78 -174.6(10)
C67 C68 C77 C78 -0.6(12)
C69 C68 C77 C76 1.7(17)
C67 C68 C77 C76 175.7(10)
C75 C76 C77 C68 178.6(12)
C71 C76 C77 C68 0.5(17)
C75 C76 C77 C78 -6(2)
C71 C76 C77 C78 175.7(12)
C67 N11 C78 N12 -152.5(9)
B2 N11 C78 N12 13.4(15)
C67 N11 C78 C77 10.5(11)
B2 N11 C78 C77 176.4(9)
C68 C77 C78 N12 155.5(11)
C76 C77 C78 N12 -20(2)
C68 C77 C78 N11 -5.8(12)
C76 C77 C78 N11 178.7(12)
N7 C43 N12 C78 -7.8(15)
C44 C43 N12 C78 152.0(11)
N11 C78 N12 C43 8.5(14)
C77 C78 N12 C43 -150.5(11)
C54 N7 B2 O2 95.9(11)
C43 N7 B2 O2 -94.7(12)
C54 N7 B2 N9 -30.8(13)
C43 N7 B2 N9 138.6(10)
C54 N7 B2 N11 -137.8(9)
C43 N7 B2 N11 31.6(13)
C66 N9 B2 O2 105.1(11)
C55 N9 B2 O2 -92.7(11)
C66 N9 B2 N7 -133.5(9)
C55 N9 B2 N7 28.6(13)
C66 N9 B2 N11 -25.5(13)
C55 N9 B2 N11 136.6(8)
C67 N11 B2 O2 -105.8(11)
C78 N11 B2 O2 90.0(12)
C67 N11 B2 N7 133.8(9)
C78 N11 B2 N7 -30.4(13)
C67 N11 B2 N9 24.5(12)
C78 N11 B2 N9 -139.7(9)
N7 B2 O2 C79 -176.8(9)
N9 B2 O2 C79 -57.3(14)
N11 B2 O2 C79 65.7(14)
B2 O2 C79 C80 167.9(11)
B2 O2 C79 C84 -11.9(17)
O2 C79 C80 C81 -176.7(11)
C84 C79 C80 C81 3.1(19)
C79 C80 C81 C82 -4.2(19)
C80 C81 C82 C83 1.8(18)
C80 C81 C82 Br2 -179.5(9)
C81 C82 C83 C84 1.4(18)
Br2 C82 C83 C84 -177.3(8)
O2 C79 C84 C83 -180.0(10)
C80 C79 C84 C83 0.2(17)
C82 C83 C84 C79 -2.4(17)
C90 C85 C86 C87 3.0(14)
Cl1 C85 C86 C87 178.3(9)
C85 C86 C87 C88 5.6(19)
C86 C87 C88 C89 -5(2)
C87 C88 C89 C90 -4(2)
C86 C85 C90 C89 -9.8(14)
Cl1 C85 C90 C89 174.6(7)
C88 C89 C90 C85 11(2)
C96 C91 C92 C93 -0.7(15)
Cl2 C91 C92 C93 179.2(10)
C91 C92 C93 C94 -3(2)
C92 C93 C94 C95 11(3)
C93 C94 C95 C96 -15(3)
C92 C91 C96 C95 -2.7(19)
Cl2 C91 C96 C95 177.4(12)
C94 C95 C96 C91 10(2)
